data_1519321
loop_
_publ_author_name
'Hursthouse, Michael B.'
'Gale, Phil A.'
'Camiolo, S.'
'Light, Mark E.'

_publ_section_title
;
 Tetra-n-butylammonium dihydrogenphosphate dichloromethane solvate
;
_journal_name_full 'Crystal Structure Report Archive'
_journal_page_first 105
_journal_year 2001
_chemical_formula_sum 'C17.33 H40.67 Cl2.67 N O4 P'
_chemical_formula_weight 452.68
_space_group_IT_number 2
_symmetry_cell_setting triclinic
_symmetry_space_group_name_Hall '-P 1'
_symmetry_space_group_name_H-M 'P -1'
_atom_sites_solution_hydrogens geom
_atom_sites_solution_primary direct
_atom_sites_solution_secondary difmap
_cell_angle_alpha 77.520(3)
_cell_angle_beta 77.237(3)
_cell_angle_gamma 83.124(3)
_cell_formula_units_Z 12
_cell_length_a 16.1733(3)
_cell_length_b 17.8443(3)
_cell_length_c 26.7000(5)
_cell_measurement_reflns_used 242259
_cell_measurement_temperature 120(2)
_cell_measurement_theta_max 25.03
_cell_measurement_theta_min 1.02
_cell_volume 7316.7(3)
_computing_cell_refinement 'DENZO (Otwinowski & Minor, 1997) & COLLECT (Hooft, 1998)'
_computing_data_collection 'COLLECT (Hooft, 1998)'
_computing_data_reduction 'DENZO (Otwinowski & Minor, 1997) & COLLECT (Hooft, 1998)'
_computing_structure_refinement 'SHELXL-97 (Sheldrick, 1997)'
_computing_structure_solution 'SHELXS-97 (Sheldrick, 1990)'
_diffrn_ambient_temperature 120(2)
_diffrn_detector_area_resol_mean 9.091
_diffrn_measured_fraction_theta_full 0.964
_diffrn_measured_fraction_theta_max 0.964
_diffrn_measurement_device_type 'Bruker-Nonius KappaCCD'
_diffrn_measurement_method '\F & \w scans'
_diffrn_radiation_monochromator graphite
_diffrn_radiation_source 'Bruker-Nonius FR591 rotating anode'
_diffrn_radiation_type MoK\a
_diffrn_radiation_wavelength 0.71073
_diffrn_reflns_av_R_equivalents 0.0957
_diffrn_reflns_av_sigmaI/netI 0.1186
_diffrn_reflns_limit_h_max 17
_diffrn_reflns_limit_h_min -17
_diffrn_reflns_limit_k_max 19
_diffrn_reflns_limit_k_min -19
_diffrn_reflns_limit_l_max 29
_diffrn_reflns_limit_l_min -29
_diffrn_reflns_number 54851
_diffrn_reflns_theta_full 23.25
_diffrn_reflns_theta_max 23.25
_diffrn_reflns_theta_min 2.92
_exptl_absorpt_coefficient_mu 0.425
_exptl_absorpt_correction_T_max 0.9587
_exptl_absorpt_correction_T_min 0.8155
_exptl_absorpt_correction_type multi-scan
_exptl_absorpt_process_details 'SORTAV (Blessing, 1997)'
_exptl_crystal_colour colourless
_exptl_crystal_density_diffrn 1.233
_exptl_crystal_density_method 'not measured'
_exptl_crystal_description block
_exptl_crystal_F_000 2928
_exptl_crystal_size_max 0.50
_exptl_crystal_size_mid 0.15
_exptl_crystal_size_min 0.10
_refine_diff_density_max 3.236
_refine_diff_density_min -1.658
_refine_diff_density_rms 0.173
_refine_ls_extinction_method none
_refine_ls_goodness_of_fit_ref 1.577
_refine_ls_hydrogen_treatment constr
_refine_ls_matrix_type full
_refine_ls_number_parameters 1417
_refine_ls_number_reflns 20248
_refine_ls_number_restraints 860
_refine_ls_restrained_S_all 1.920
_refine_ls_R_factor_all 0.2638
_refine_ls_R_factor_gt 0.1694
_refine_ls_shift/su_max 3.644
_refine_ls_shift/su_mean 0.069
_refine_ls_structure_factor_coef Fsqd
_refine_ls_weighting_details 'calc w=1/[\s^2^(Fo^2^)+(0.2000P)^2^+0.0000P] where P=(Fo^2^+2Fc^2^)/3'
_refine_ls_weighting_scheme calc
_refine_ls_wR_factor_gt 0.4281
_refine_ls_wR_factor_ref 0.4813
_reflns_number_gt 10118
_reflns_number_total 20248
_reflns_threshold_expression >2sigma(I)
_cod_data_source_file eCrystal-109.cif
_cod_data_source_block 01sot061
_cod_depositor_comments
;
Citation :
Hursthouse, Michael B. and Gale, Phil A. and Camiolo, S. and 
Light, Mark E. (2001) 
University of Southampton, Crystal Structure Report Archive. 
(doi:10.5258/ecrystals/109)

More at:
http://ecrystals.chem.soton.ac.uk/105/

The following automatic conversions were performed:

'_symmetry_cell_setting' value 'Triclinic' changed to 'triclinic'
according to the built-in table from CIF Core dictionary named
'cif_core.dic' version 2.4.1 from 2010-06-29.

Automatic conversion script
Id: cif_fix_values 3105 2015-03-04 15:46:00Z robertas 
;
_cod_original_cell_volume 7316.7(2)
_cod_original_sg_symbol_H-M P-1
_cod_database_code 1519321

loop_
_symmetry_equiv_pos_as_xyz
'x, y, z'
'-x, -y, -z'

loop_
_atom_site_label
_atom_site_type_symbol
_atom_site_fract_x
_atom_site_fract_y
_atom_site_fract_z
_atom_site_U_iso_or_equiv
_atom_site_adp_type
_atom_site_occupancy
_atom_site_symmetry_multiplicity
_atom_site_calc_flag
_atom_site_refinement_flags
_atom_site_disorder_assembly
_atom_site_disorder_group
N1 N 0.2198(7) 0.5222(6) 0.3026(3) 0.047(3) Uani 1 1 d D . .
C1 C 0.2036(8) 0.4379(6) 0.3053(5) 0.044(4) Uani 1 1 d D . .
H1A H 0.1908 0.4331 0.2715 0.053 Uiso 1 1 calc R . .
H1B H 0.2560 0.4048 0.3102 0.053 Uiso 1 1 calc R . .
C2 C 0.1315(8) 0.4092(6) 0.3488(5) 0.036(3) Uani 1 1 d D . .
H2A H 0.0783 0.4412 0.3440 0.043 Uiso 1 1 calc R . .
H2B H 0.1436 0.4134 0.3829 0.043 Uiso 1 1 calc R . .
C3 C 0.1204(8) 0.3245(6) 0.3488(6) 0.047(4) Uani 1 1 d D . .
H3A H 0.1137 0.3201 0.3136 0.057 Uiso 1 1 calc R . .
H3B H 0.1720 0.2923 0.3565 0.057 Uiso 1 1 calc R . .
C4 C 0.0429(9) 0.2947(8) 0.3894(5) 0.058(5) Uani 1 1 d D . .
H4A H 0.0383 0.2407 0.3888 0.086 Uiso 1 1 calc R . .
H4B H -0.0086 0.3254 0.3812 0.086 Uiso 1 1 calc R . .
H4C H 0.0493 0.2991 0.4243 0.086 Uiso 1 1 calc R . .
C5 C 0.1398(8) 0.5739(7) 0.2930(5) 0.042(4) Uani 1 1 d D . .
H5A H 0.0953 0.5633 0.3251 0.050 Uiso 1 1 calc R . .
H5B H 0.1531 0.6280 0.2883 0.050 Uiso 1 1 calc R . .
C6 C 0.1029(10) 0.5674(8) 0.2481(5) 0.064(5) Uani 1 1 d D . .
H6A H 0.0784 0.5169 0.2557 0.076 Uiso 1 1 calc R . .
H6B H 0.1491 0.5686 0.2167 0.076 Uiso 1 1 calc R . .
C7 C 0.0351(10) 0.6298(9) 0.2359(6) 0.075(6) Uani 1 1 d D . .
H7A H -0.0073 0.6327 0.2685 0.090 Uiso 1 1 calc R . .
H7B H 0.0057 0.6152 0.2110 0.090 Uiso 1 1 calc R . .
C8 C 0.0667(13) 0.7094(8) 0.2127(6) 0.086(6) Uani 1 1 d D . .
H8A H 0.0182 0.7466 0.2070 0.129 Uiso 1 1 calc R . .
H8B H 0.1062 0.7083 0.1792 0.129 Uiso 1 1 calc R . .
H8C H 0.0959 0.7248 0.2369 0.129 Uiso 1 1 calc R . .
C9 C 0.2914(9) 0.5429(8) 0.2553(5) 0.067(5) Uani 1 1 d D . .
H9A H 0.2771 0.5277 0.2248 0.080 Uiso 1 1 calc R . .
H9B H 0.3440 0.5119 0.2625 0.080 Uiso 1 1 calc R . .
C10 C 0.3100(11) 0.6286(9) 0.2400(6) 0.109(9) Uani 1 1 d D . .
H10A H 0.2618 0.6594 0.2263 0.131 Uiso 1 1 calc R . .
H10B H 0.3156 0.6468 0.2715 0.131 Uiso 1 1 calc R . .
C11 C 0.3898(13) 0.6407(13) 0.1994(7) 0.131(11) Uani 1 1 d D . .
H11A H 0.3935 0.6054 0.1749 0.157 Uiso 1 1 calc R . .
H11B H 0.3861 0.6940 0.1791 0.157 Uiso 1 1 calc R . .
C12 C 0.4653(12) 0.628(2) 0.2197(12) 0.209(19) Uani 1 1 d D . .
H12A H 0.5144 0.6382 0.1908 0.313 Uiso 1 1 calc R . .
H12B H 0.4709 0.5751 0.2386 0.313 Uiso 1 1 calc R . .
H12C H 0.4627 0.6635 0.2437 0.313 Uiso 1 1 calc R . .
C13 C 0.2426(8) 0.5340(7) 0.3513(4) 0.036(3) Uani 1 1 d D . .
H13A H 0.1925 0.5238 0.3801 0.043 Uiso 1 1 calc R . .
H13B H 0.2522 0.5892 0.3463 0.043 Uiso 1 1 calc R . .
C14 C 0.3183(9) 0.4877(8) 0.3695(5) 0.051(4) Uani 1 1 d D . .
H14A H 0.3706 0.5016 0.3433 0.062 Uiso 1 1 calc R . .
H14B H 0.3123 0.4323 0.3726 0.062 Uiso 1 1 calc R . .
C15 C 0.3262(9) 0.5028(8) 0.4230(5) 0.058(5) Uani 1 1 d D . .
H15A H 0.3293 0.5586 0.4203 0.070 Uiso 1 1 calc R . .
H15B H 0.2749 0.4867 0.4495 0.070 Uiso 1 1 calc R . .
C16 C 0.4040(9) 0.4597(9) 0.4406(6) 0.067(5) Uani 1 1 d D . .
H16A H 0.4075 0.4709 0.4744 0.101 Uiso 1 1 calc R . .
H16B H 0.4548 0.4758 0.4146 0.101 Uiso 1 1 calc R . .
H16C H 0.4002 0.4043 0.4443 0.101 Uiso 1 1 calc R . .
N2 N 0.9857(6) 0.8746(5) 0.4273(4) 0.039(3) Uani 1 1 d D . .
C17 C 0.9990(8) 0.9612(6) 0.4102(6) 0.047(4) Uani 1 1 d D . .
H17A H 0.9543 0.9864 0.3908 0.056 Uiso 1 1 calc R . .
H17B H 0.9913 0.9835 0.4420 0.056 Uiso 1 1 calc R . .
C18 C 1.0844(9) 0.9803(7) 0.3764(6) 0.059(5) Uani 1 1 d D . .
H18A H 1.0914 0.9624 0.3430 0.070 Uiso 1 1 calc R . .
H18B H 1.1302 0.9537 0.3945 0.070 Uiso 1 1 calc R . .
C19 C 1.0910(9) 1.0681(7) 0.3653(7) 0.060(5) Uani 1 1 d D . .
H19A H 1.0463 1.0941 0.3462 0.072 Uiso 1 1 calc R . .
H19B H 1.0810 1.0858 0.3990 0.072 Uiso 1 1 calc R . .
C20 C 1.1763(9) 1.0903(8) 0.3337(7) 0.076(6) Uani 1 1 d D . .
H20A H 1.1782 1.1463 0.3278 0.114 Uiso 1 1 calc R . .
H20B H 1.1858 1.0741 0.3000 0.114 Uiso 1 1 calc R . .
H20C H 1.2207 1.0651 0.3527 0.114 Uiso 1 1 calc R . .
C21 C 1.0565(8) 0.8315(7) 0.4548(5) 0.042(4) Uani 1 1 d D . .
H21A H 1.0448 0.7764 0.4657 0.050 Uiso 1 1 calc R . .
H21B H 1.1109 0.8347 0.4290 0.050 Uiso 1 1 calc R . .
C22 C 1.0676(8) 0.8594(7) 0.5022(5) 0.042(4) Uani 1 1 d D . .
H22A H 1.0131 0.8593 0.5279 0.050 Uiso 1 1 calc R . .
H22B H 1.0851 0.9128 0.4917 0.050 Uiso 1 1 calc R . .
C23 C 1.1356(9) 0.8067(8) 0.5273(5) 0.054(4) Uani 1 1 d D . .
H23A H 1.1185 0.7532 0.5370 0.065 Uiso 1 1 calc R . .
H23B H 1.1901 0.8075 0.5016 0.065 Uiso 1 1 calc R . .
C24 C 1.1478(10) 0.8323(9) 0.5761(6) 0.066(5) Uani 1 1 d D . .
H24A H 1.1926 0.7986 0.5908 0.099 Uiso 1 1 calc R . .
H24B H 1.0945 0.8293 0.6021 0.099 Uiso 1 1 calc R . .
H24C H 1.1641 0.8855 0.5665 0.099 Uiso 1 1 calc R . .
C25 C 0.8992(7) 0.8670(6) 0.4636(5) 0.041(4) Uani 1 1 d D . .
H25A H 0.8573 0.9029 0.4466 0.049 Uiso 1 1 calc R . .
H25B H 0.9017 0.8840 0.4961 0.049 Uiso 1 1 calc R . .
C26 C 0.8660(8) 0.7863(7) 0.4787(5) 0.041(4) Uani 1 1 d D . .
H26A H 0.9107 0.7479 0.4906 0.049 Uiso 1 1 calc R . .
H26B H 0.8517 0.7724 0.4478 0.049 Uiso 1 1 calc R . .
C27 C 0.7866(8) 0.7849(7) 0.5228(5) 0.044(4) Uani 1 1 d D . .
H27A H 0.8020 0.7962 0.5541 0.052 Uiso 1 1 calc R . .
H27B H 0.7436 0.8256 0.5115 0.052 Uiso 1 1 calc R . .
C28 C 0.7497(11) 0.7095(8) 0.5366(7) 0.076(6) Uani 1 1 d D . .
H28A H 0.7004 0.7102 0.5655 0.115 Uiso 1 1 calc R . .
H28B H 0.7924 0.6690 0.5474 0.115 Uiso 1 1 calc R . .
H28C H 0.7317 0.6994 0.5061 0.115 Uiso 1 1 calc R . .
C29 C 0.9906(8) 0.8400(7) 0.3799(4) 0.044(4) Uani 1 1 d D . .
H29A H 0.9821 0.7844 0.3921 0.052 Uiso 1 1 calc R . .
H29B H 1.0489 0.8442 0.3585 0.052 Uiso 1 1 calc R . .
C30 C 0.9288(10) 0.8740(8) 0.3447(6) 0.062(5) Uani 1 1 d D . .
H30A H 0.9457 0.9253 0.3249 0.075 Uiso 1 1 calc R . .
H30B H 0.8712 0.8808 0.3663 0.075 Uiso 1 1 calc R . .
C31 C 0.9265(11) 0.8223(9) 0.3065(6) 0.071(5) Uani 1 1 d D . .
H31A H 0.8966 0.8516 0.2789 0.086 Uiso 1 1 calc R . .
H31B H 0.9855 0.8086 0.2893 0.086 Uiso 1 1 calc R . .
C32 C 0.8836(11) 0.7502(8) 0.3314(7) 0.076(5) Uani 1 1 d D . .
H32A H 0.8860 0.7192 0.3049 0.114 Uiso 1 1 calc R . .
H32B H 0.8241 0.7632 0.3467 0.114 Uiso 1 1 calc R . .
H32C H 0.9125 0.7209 0.3589 0.114 Uiso 1 1 calc R . .
N3 N 0.7575(6) 0.4928(5) 0.1899(3) 0.038(3) Uani 1 1 d D . .
C33 C 0.8329(7) 0.4382(7) 0.2054(4) 0.037(4) Uani 1 1 d D . .
H33A H 0.8164 0.3847 0.2127 0.045 Uiso 1 1 calc R . .
H33B H 0.8811 0.4434 0.1750 0.045 Uiso 1 1 calc R . .
C34 C 0.8631(9) 0.4510(7) 0.2519(5) 0.050(4) Uani 1 1 d D . .
H34A H 0.8146 0.4500 0.2820 0.060 Uiso 1 1 calc R . .
H34B H 0.8860 0.5022 0.2438 0.060 Uiso 1 1 calc R . .
C35 C 0.9323(9) 0.3886(7) 0.2665(6) 0.049(4) Uani 1 1 d D . .
H35A H 0.9775 0.3858 0.2350 0.059 Uiso 1 1 calc R . .
H35B H 0.9583 0.4033 0.2930 0.059 Uiso 1 1 calc R . .
C36 C 0.8992(10) 0.3116(8) 0.2877(6) 0.069(5) Uani 1 1 d D . .
H36A H 0.9458 0.2740 0.2962 0.103 Uiso 1 1 calc R . .
H36B H 0.8743 0.2964 0.2614 0.103 Uiso 1 1 calc R . .
H36C H 0.8555 0.3137 0.3194 0.103 Uiso 1 1 calc R . .
C37 C 0.7787(8) 0.5768(6) 0.1816(5) 0.040(4) Uani 1 1 d D . .
H37A H 0.7308 0.6108 0.1699 0.048 Uiso 1 1 calc R . .
H37B H 0.7832 0.5874 0.2158 0.048 Uiso 1 1 calc R . .
C38 C 0.8588(8) 0.5976(7) 0.1430(5) 0.046(4) Uani 1 1 d D . .
H38A H 0.8551 0.5882 0.1084 0.055 Uiso 1 1 calc R . .
H38B H 0.9077 0.5650 0.1545 0.055 Uiso 1 1 calc R . .
C39 C 0.8724(8) 0.6823(6) 0.1383(6) 0.049(4) Uani 1 1 d D . .
H39A H 0.8731 0.6921 0.1733 0.059 Uiso 1 1 calc R . .
H39B H 0.8245 0.7149 0.1253 0.059 Uiso 1 1 calc R . .
C40 C 0.9558(9) 0.7044(8) 0.1010(6) 0.066(5) Uani 1 1 d D . .
H40A H 0.9621 0.7592 0.0981 0.098 Uiso 1 1 calc R . .
H40B H 0.9555 0.6943 0.0664 0.098 Uiso 1 1 calc R . .
H40C H 1.0035 0.6737 0.1146 0.098 Uiso 1 1 calc R . .
C41 C 0.7422(7) 0.4745(7) 0.1404(4) 0.036(3) Uani 1 1 d D . .
H41A H 0.7342 0.4189 0.1470 0.043 Uiso 1 1 calc R . .
H41B H 0.7944 0.4839 0.1132 0.043 Uiso 1 1 calc R . .
C42 C 0.6669(7) 0.5185(7) 0.1178(5) 0.038(4) Uani 1 1 d D . .
H42A H 0.6131 0.5053 0.1426 0.046 Uiso 1 1 calc R . .
H42B H 0.6714 0.5745 0.1128 0.046 Uiso 1 1 calc R . .
C43 C 0.6662(9) 0.4979(8) 0.0662(5) 0.052(4) Uani 1 1 d D . .
H43A H 0.7208 0.5102 0.0419 0.062 Uiso 1 1 calc R . .
H43B H 0.6619 0.4418 0.0716 0.062 Uiso 1 1 calc R . .
C44 C 0.5948(9) 0.5392(9) 0.0413(6) 0.071(6) Uani 1 1 d D . .
H44A H 0.5973 0.5230 0.0082 0.107 Uiso 1 1 calc R . .
H44B H 0.5998 0.5949 0.0346 0.107 Uiso 1 1 calc R . .
H44C H 0.5404 0.5269 0.0649 0.107 Uiso 1 1 calc R . .
C45 C 0.6792(8) 0.4809(7) 0.2332(5) 0.050(4) Uani 1 1 d D . .
H45A H 0.6915 0.4954 0.2644 0.060 Uiso 1 1 calc R . .
H45B H 0.6326 0.5174 0.2220 0.060 Uiso 1 1 calc R . .
C46 C 0.6478(12) 0.4039(9) 0.2493(7) 0.098(8) Uani 1 1 d D . .
H46A H 0.6904 0.3675 0.2652 0.117 Uiso 1 1 calc R . .
H46B H 0.6399 0.3861 0.2181 0.117 Uiso 1 1 calc R . .
C47 C 0.5610(11) 0.4043(11) 0.2899(10) 0.186(16) Uani 1 1 d D . .
H47A H 0.5718 0.4109 0.3237 0.223 Uiso 1 1 calc R . .
H47B H 0.5233 0.4489 0.2771 0.223 Uiso 1 1 calc R . .
C48 C 0.518(2) 0.3349(18) 0.2984(16) 0.31(3) Uani 1 1 d D . .
H48A H 0.4642 0.3388 0.3235 0.467 Uiso 1 1 calc R . .
H48B H 0.5541 0.2906 0.3122 0.467 Uiso 1 1 calc R . .
H48C H 0.5066 0.3282 0.2651 0.467 Uiso 1 1 calc R . .
N4 N 0.5388(5) 0.2222(5) 0.0611(3) 0.031(3) Uani 1 1 d D . .
C49 C 0.6085(7) 0.1579(6) 0.0733(4) 0.033(3) Uani 1 1 d D . .
H49A H 0.6610 0.1821 0.0723 0.040 Uiso 1 1 calc R . .
H49B H 0.5901 0.1291 0.1095 0.040 Uiso 1 1 calc R . .
C50 C 0.6294(8) 0.1017(7) 0.0368(5) 0.047(4) Uani 1 1 d D . .
H50A H 0.6538 0.1284 0.0010 0.056 Uiso 1 1 calc R . .
H50B H 0.5772 0.0788 0.0357 0.056 Uiso 1 1 calc R . .
C51 C 0.6939(9) 0.0385(7) 0.0571(6) 0.053(4) Uani 1 1 d D . .
H51A H 0.7454 0.0623 0.0585 0.064 Uiso 1 1 calc R . .
H51B H 0.6691 0.0129 0.0932 0.064 Uiso 1 1 calc R . .
C52 C 0.7187(12) -0.0205(9) 0.0233(7) 0.088(6) Uani 1 1 d D . .
H52A H 0.7589 -0.0602 0.0379 0.132 Uiso 1 1 calc R . .
H52B H 0.7454 0.0042 -0.0122 0.132 Uiso 1 1 calc R . .
H52C H 0.6679 -0.0443 0.0218 0.132 Uiso 1 1 calc R . .
C53 C 0.5636(8) 0.2691(8) 0.0057(4) 0.044(4) Uani 1 1 d D . .
H53A H 0.5665 0.2349 -0.0194 0.053 Uiso 1 1 calc R . .
H53B H 0.5176 0.3099 -0.0002 0.053 Uiso 1 1 calc R . .
C54 C 0.6455(8) 0.3061(9) -0.0068(4) 0.049(4) Uani 1 1 d D . .
H54A H 0.6921 0.2672 0.0013 0.059 Uiso 1 1 calc R . .
H54B H 0.6416 0.3459 0.0145 0.059 Uiso 1 1 calc R . .
C55 C 0.6636(9) 0.3427(9) -0.0647(5) 0.061(5) Uani 1 1 d D . .
H55A H 0.6627 0.3028 -0.0852 0.074 Uiso 1 1 calc R . .
H55B H 0.6173 0.3826 -0.0717 0.074 Uiso 1 1 calc R . .
C56 C 0.7469(10) 0.3789(10) -0.0839(6) 0.071(5) Uani 1 1 d D . .
H56A H 0.7539 0.4003 -0.1215 0.107 Uiso 1 1 calc R . .
H56B H 0.7935 0.3398 -0.0777 0.107 Uiso 1 1 calc R . .
H56C H 0.7477 0.4201 -0.0651 0.107 Uiso 1 1 calc R . .
C57 C 0.4553(7) 0.1886(7) 0.0643(5) 0.035(3) Uani 1 1 d D . .
H57A H 0.4123 0.2318 0.0572 0.042 Uiso 1 1 calc R . .
H57B H 0.4633 0.1591 0.0360 0.042 Uiso 1 1 calc R . .
C58 C 0.4188(8) 0.1363(8) 0.1157(5) 0.049(4) Uani 1 1 d D . .
H58A H 0.4103 0.1646 0.1447 0.058 Uiso 1 1 calc R . .
H58B H 0.4595 0.0912 0.1228 0.058 Uiso 1 1 calc R . .
C59 C 0.3341(8) 0.1092(9) 0.1131(6) 0.073(6) Uani 1 1 d D . .
H59A H 0.2938 0.1545 0.1055 0.088 Uiso 1 1 calc R . .
H59B H 0.3429 0.0808 0.0840 0.088 Uiso 1 1 calc R . .
C60 C 0.2971(11) 0.0594(10) 0.1618(7) 0.103(8) Uani 1 1 d D . .
H60A H 0.2432 0.0429 0.1585 0.154 Uiso 1 1 calc R . .
H60B H 0.2868 0.0877 0.1905 0.154 Uiso 1 1 calc R . .
H60C H 0.3365 0.0141 0.1692 0.154 Uiso 1 1 calc R . .
C61 C 0.5314(8) 0.2705(7) 0.1027(5) 0.039(4) Uani 1 1 d D . .
H61A H 0.5201 0.2360 0.1375 0.046 Uiso 1 1 calc R . .
H61B H 0.5871 0.2914 0.0986 0.046 Uiso 1 1 calc R . .
C62 C 0.4646(9) 0.3360(7) 0.1023(5) 0.052(4) Uani 1 1 d D . .
H62A H 0.4075 0.3165 0.1097 0.062 Uiso 1 1 calc R . .
H62B H 0.4733 0.3709 0.0676 0.062 Uiso 1 1 calc R . .
C63 C 0.4719(10) 0.3794(8) 0.1448(7) 0.069(5) Uani 1 1 d D . .
H63A H 0.4695 0.3425 0.1785 0.083 Uiso 1 1 calc R . .
H63B H 0.5277 0.4017 0.1355 0.083 Uiso 1 1 calc R . .
C64 C 0.4045(13) 0.4408(11) 0.1511(8) 0.129(9) Uani 1 1 d D . .
H64A H 0.4123 0.4674 0.1781 0.194 Uiso 1 1 calc R . .
H64B H 0.3491 0.4187 0.1617 0.194 Uiso 1 1 calc R . .
H64C H 0.4067 0.4776 0.1178 0.194 Uiso 1 1 calc R . .
N5 N 0.0224(6) 0.1355(5) 0.0887(4) 0.040(3) Uani 1 1 d D . .
C65 C 0.0124(8) 0.0487(6) 0.1096(5) 0.047(4) Uani 1 1 d D . .
H65A H 0.0132 0.0238 0.0797 0.057 Uiso 1 1 calc R . .
H65B H 0.0620 0.0258 0.1253 0.057 Uiso 1 1 calc R . .
C66 C -0.0680(10) 0.0306(8) 0.1500(6) 0.081(6) Uani 1 1 d D . .
H66A H -0.1174 0.0607 0.1373 0.097 Uiso 1 1 calc R . .
H66B H -0.0642 0.0453 0.1830 0.097 Uiso 1 1 calc R . .
C67 C -0.0809(11) -0.0559(8) 0.1602(7) 0.077(6) Uani 1 1 d D . .
H67A H -0.0260 -0.0864 0.1622 0.092 Uiso 1 1 calc R . .
H67B H -0.1209 -0.0708 0.1939 0.092 Uiso 1 1 calc R . .
C68 C -0.1150(14) -0.0712(10) 0.1173(9) 0.120(9) Uani 1 1 d D . .
H68A H -0.1227 -0.1263 0.1230 0.180 Uiso 1 1 calc R . .
H68B H -0.0752 -0.0559 0.0841 0.180 Uiso 1 1 calc R . .
H68C H -0.1699 -0.0417 0.1161 0.180 Uiso 1 1 calc R . .
C69 C 0.1101(7) 0.1426(6) 0.0524(5) 0.041(4) Uani 1 1 d D . .
H69A H 0.1524 0.1105 0.0711 0.049 Uiso 1 1 calc R . .
H69B H 0.1094 0.1206 0.0215 0.049 Uiso 1 1 calc R . .
C70 C 0.1397(8) 0.2218(6) 0.0333(5) 0.040(4) Uani 1 1 d D . .
H70A H 0.1530 0.2407 0.0627 0.048 Uiso 1 1 calc R . .
H70B H 0.0940 0.2572 0.0199 0.048 Uiso 1 1 calc R . .
C71 C 0.2183(8) 0.2212(7) -0.0099(5) 0.053(4) Uani 1 1 d D . .
H71A H 0.2036 0.2070 -0.0406 0.063 Uiso 1 1 calc R . .
H71B H 0.2621 0.1822 0.0024 0.063 Uiso 1 1 calc R . .
C72 C 0.2531(10) 0.2999(7) -0.0257(6) 0.067(5) Uani 1 1 d D . .
H72A H 0.3025 0.2996 -0.0545 0.101 Uiso 1 1 calc R . .
H72B H 0.2702 0.3126 0.0043 0.101 Uiso 1 1 calc R . .
H72C H 0.2091 0.3385 -0.0371 0.101 Uiso 1 1 calc R . .
C73 C 0.0161(8) 0.1757(7) 0.1339(5) 0.052(4) Uani 1 1 d D . .
H73A H -0.0418 0.1710 0.1558 0.062 Uiso 1 1 calc R . .
H73B H 0.0227 0.2311 0.1196 0.062 Uiso 1 1 calc R . .
C74 C 0.0810(10) 0.1459(8) 0.1693(6) 0.063(5) Uani 1 1 d D . .
H74A H 0.0708 0.0922 0.1874 0.076 Uiso 1 1 calc R . .
H74B H 0.1392 0.1461 0.1476 0.076 Uiso 1 1 calc R . .
C75 C 0.0738(11) 0.1959(9) 0.2097(6) 0.073(5) Uani 1 1 d D . .
H75A H 0.0138 0.2018 0.2279 0.088 Uiso 1 1 calc R . .
H75B H 0.1079 0.1704 0.2361 0.088 Uiso 1 1 calc R . .
C76 C 0.1037(13) 0.2714(9) 0.1853(8) 0.098(7) Uani 1 1 d D . .
H76A H 0.0988 0.3023 0.2121 0.147 Uiso 1 1 calc R . .
H76B H 0.0692 0.2971 0.1597 0.147 Uiso 1 1 calc R . .
H76C H 0.1634 0.2656 0.1675 0.147 Uiso 1 1 calc R . .
C77 C -0.0474(7) 0.1717(7) 0.0602(5) 0.043(4) Uani 1 1 d D . .
H77A H -0.0386 0.2271 0.0477 0.051 Uiso 1 1 calc R . .
H77B H -0.1021 0.1678 0.0857 0.051 Uiso 1 1 calc R . .
C78 C -0.0561(8) 0.1389(7) 0.0138(5) 0.045(4) Uani 1 1 d D . .
H78A H -0.0684 0.0841 0.0255 0.054 Uiso 1 1 calc R . .
H78B H -0.0021 0.1419 -0.0124 0.054 Uiso 1 1 calc R . .
C79 C -0.1281(9) 0.1847(8) -0.0107(5) 0.053(4) Uani 1 1 d D . .
H79A H -0.1807 0.1842 0.0166 0.064 Uiso 1 1 calc R . .
H79B H -0.1138 0.2388 -0.0235 0.064 Uiso 1 1 calc R . .
C80 C -0.1444(10) 0.1533(9) -0.0554(5) 0.064(5) Uani 1 1 d D . .
H80A H -0.1915 0.1843 -0.0693 0.096 Uiso 1 1 calc R . .
H80B H -0.1591 0.0998 -0.0428 0.096 Uiso 1 1 calc R . .
H80C H -0.0931 0.1552 -0.0831 0.096 Uiso 1 1 calc R . .
N6 N 0.4708(6) 0.7649(5) 0.4391(4) 0.044(3) Uani 1 1 d D . .
C81 C 0.5510(7) 0.8016(7) 0.4429(5) 0.044(4) Uani 1 1 d D . .
H81A H 0.5362 0.8287 0.4728 0.053 Uiso 1 1 calc R . .
H81B H 0.5953 0.7600 0.4505 0.053 Uiso 1 1 calc R . .
C82 C 0.5879(8) 0.8585(8) 0.3937(5) 0.053(4) Uani 1 1 d D . .
H82A H 0.5444 0.9002 0.3847 0.063 Uiso 1 1 calc R . .
H82B H 0.6074 0.8319 0.3637 0.063 Uiso 1 1 calc R . .
C83 C 0.6634(9) 0.8916(9) 0.4059(7) 0.078(6) Uani 1 1 d D . .
H83A H 0.6430 0.9164 0.4366 0.093 Uiso 1 1 calc R . .
H83B H 0.7059 0.8489 0.4151 0.093 Uiso 1 1 calc R . .
C84 C 0.7047(11) 0.9484(10) 0.3614(8) 0.119(9) Uani 1 1 d D . .
H84A H 0.7531 0.9666 0.3706 0.178 Uiso 1 1 calc R . .
H84B H 0.6637 0.9921 0.3532 0.178 Uiso 1 1 calc R . .
H84C H 0.7247 0.9243 0.3307 0.178 Uiso 1 1 calc R . .
C85 C 0.4002(8) 0.8273(6) 0.4272(5) 0.042(4) Uani 1 1 d D . .
H85A H 0.4190 0.8573 0.3914 0.050 Uiso 1 1 calc R . .
H85B H 0.3494 0.8015 0.4269 0.050 Uiso 1 1 calc R . .
C86 C 0.3740(9) 0.8828(7) 0.4642(5) 0.051(4) Uani 1 1 d D . .
H86A H 0.4238 0.9085 0.4661 0.061 Uiso 1 1 calc R . .
H86B H 0.3496 0.8551 0.4997 0.061 Uiso 1 1 calc R . .
C87 C 0.3073(9) 0.9426(7) 0.4428(6) 0.056(4) Uani 1 1 d D . .
H87A H 0.3323 0.9691 0.4070 0.068 Uiso 1 1 calc R . .
H87B H 0.2583 0.9160 0.4406 0.068 Uiso 1 1 calc R . .
C88 C 0.2764(12) 1.0018(9) 0.4773(7) 0.086(6) Uani 1 1 d D . .
H88A H 0.2337 1.0385 0.4627 0.128 Uiso 1 1 calc R . .
H88B H 0.3245 1.0293 0.4788 0.128 Uiso 1 1 calc R . .
H88C H 0.2512 0.9758 0.5127 0.128 Uiso 1 1 calc R . .
C89 C 0.4443(9) 0.7141(8) 0.4931(5) 0.061(5) Uani 1 1 d D . .
H89A H 0.4937 0.6790 0.5015 0.074 Uiso 1 1 calc R . .
H89B H 0.4284 0.7473 0.5196 0.074 Uiso 1 1 calc R . .
C90 C 0.3702(11) 0.6664(12) 0.4973(7) 0.138(11) Uani 1 1 d D . .
H90A H 0.3181 0.7012 0.4950 0.166 Uiso 1 1 calc R . .
H90B H 0.3819 0.6394 0.4675 0.166 Uiso 1 1 calc R . .
C91 C 0.3551(13) 0.6085(15) 0.5475(9) 0.184(17) Uani 1 1 d D . .
H91A H 0.3479 0.5580 0.5399 0.221 Uiso 1 1 calc R . .
H91B H 0.4053 0.6025 0.5640 0.221 Uiso 1 1 calc R . .
C92 C 0.284(2) 0.631(2) 0.5819(9) 0.23(2) Uani 1 1 d D . .
H92A H 0.2877 0.6051 0.6178 0.345 Uiso 1 1 calc R . .
H92B H 0.2328 0.6157 0.5733 0.345 Uiso 1 1 calc R . .
H92C H 0.2798 0.6865 0.5790 0.345 Uiso 1 1 calc R . .
C93 C 0.4909(10) 0.7210(7) 0.3944(5) 0.056(4) Uani 1 1 d D . .
H93A H 0.4378 0.7008 0.3920 0.068 Uiso 1 1 calc R . .
H93B H 0.5093 0.7578 0.3613 0.068 Uiso 1 1 calc R . .
C94 C 0.5576(12) 0.6552(9) 0.3984(6) 0.089(6) Uani 1 1 d D . .
H94A H 0.5416 0.6191 0.4321 0.107 Uiso 1 1 calc R . .
H94B H 0.6125 0.6751 0.3979 0.107 Uiso 1 1 calc R . .
C95 C 0.5686(15) 0.6116(10) 0.3526(7) 0.111(8) Uani 1 1 d D . .
H95A H 0.6011 0.5613 0.3606 0.134 Uiso 1 1 calc R . .
H95B H 0.5123 0.6023 0.3473 0.134 Uiso 1 1 calc R . .
C96 C 0.6166(17) 0.6616(12) 0.3034(8) 0.163(12) Uani 1 1 d D . .
H96A H 0.6218 0.6367 0.2734 0.244 Uiso 1 1 calc R . .
H96B H 0.6733 0.6681 0.3084 0.244 Uiso 1 1 calc R . .
H96C H 0.5853 0.7121 0.2968 0.244 Uiso 1 1 calc R . .
P1 P 0.0637(2) 0.59868(18) 0.45683(13) 0.0314(9) Uani 1 1 d D . .
O1 O 0.0811(6) 0.5159(4) 0.4506(3) 0.055(3) Uani 1 1 d D . .
O2 O 0.1354(5) 0.6231(5) 0.4786(3) 0.052(3) Uani 1 1 d D . .
H02 H 0.1697 0.6474 0.4539 0.078 Uiso 1 1 calc RD . .
O3 O 0.0527(5) 0.6556(5) 0.4070(3) 0.042(3) Uani 1 1 d D . .
O4 O -0.0185(5) 0.6054(4) 0.4994(3) 0.036(2) Uani 1 1 d D . .
H04 H -0.0349 0.5613 0.5131 0.053 Uiso 1 1 calc RD . .
P2 P 0.2445(2) 0.75037(18) 0.36253(14) 0.0322(9) Uani 1 1 d D . .
O5 O 0.2373(7) 0.7151(6) 0.4196(3) 0.067(3) Uani 1 1 d D . .
O6 O 0.3276(5) 0.7273(5) 0.3289(4) 0.054(3) Uani 1 1 d D . .
O7 O 0.2326(5) 0.8391(4) 0.3564(3) 0.042(2) Uani 1 1 d D . .
H07 H 0.2714 0.8591 0.3326 0.064 Uiso 1 1 calc RD . .
O8 O 0.1707(5) 0.7254(4) 0.3421(3) 0.032(2) Uani 1 1 d D . .
H08 H 0.1388 0.6987 0.3670 0.048 Uiso 1 1 calc RD . .
P3 P 0.9306(2) 0.40506(17) 0.04494(13) 0.0282(9) Uani 1 1 d D . .
O9 O 0.8622(6) 0.3735(5) 0.0238(3) 0.044(3) Uani 1 1 d D . .
H09 H 0.8303 0.3471 0.0488 0.066 Uiso 1 1 calc RD . .
O10 O 0.9099(6) 0.4892(4) 0.0453(3) 0.050(3) Uani 1 1 d D . .
O11 O 1.0151(5) 0.3935(4) 0.0058(3) 0.037(2) Uani 1 1 d D . .
H011 H 1.0295 0.4364 -0.0122 0.056 Uiso 1 1 calc RD . .
O12 O 0.9364(5) 0.3566(5) 0.0985(3) 0.039(2) Uani 1 1 d D . .
P4 P 0.7528(2) 0.24823(18) 0.14265(13) 0.0297(9) Uani 1 1 d D . .
O13 O 0.7462(6) 0.2975(5) 0.0897(3) 0.047(3) Uani 1 1 d D . .
O14 O 0.8252(5) 0.2755(5) 0.1635(3) 0.034(2) Uani 1 1 d D . .
H014 H 0.8550 0.3047 0.1390 0.051 Uiso 1 1 calc RD . .
O15 O 0.7681(5) 0.1634(4) 0.1423(3) 0.040(2) Uani 1 1 d D . .
O16 O 0.6712(5) 0.2632(5) 0.1831(4) 0.045(3) Uani 1 1 d D . .
H016 H 0.6535 0.2210 0.2004 0.067 Uiso 1 1 calc RD . .
P5 P 0.5916(3) 0.0736(2) 0.22562(16) 0.0515(13) Uani 1 1 d D . .
O17 O 0.6891(5) 0.0585(5) 0.2096(3) 0.052(3) Uani 1 1 d D . .
H017 H 0.7085 0.0947 0.1856 0.079 Uiso 1 1 calc RD . .
O18 O 0.5701(6) 0.1575(6) 0.2184(5) 0.095(5) Uani 1 1 d D . .
O19 O 0.5633(6) 0.0286(6) 0.2810(3) 0.065(3) Uani 1 1 d D . .
O20 O 0.5502(8) 0.0442(8) 0.1882(4) 0.133(7) Uani 1 1 d D . .
H020 H 0.5110 0.0165 0.2055 0.200 Uiso 1 1 calc RD . .
P6 P 0.4266(3) 0.8974(3) 0.26772(18) 0.0752(18) Uani 1 1 d D . .
O21 O 0.4543(6) 0.9402(6) 0.2129(3) 0.068(4) Uani 1 1 d D . .
O22 O 0.4976(8) 0.8950(8) 0.2970(5) 0.112(5) Uani 1 1 d DU . .
H022 H 0.5444 0.8977 0.2756 0.168 Uiso 1 1 calc RD . .
O23 O 0.4293(7) 0.8108(7) 0.2661(6) 0.152(8) Uani 1 1 d D . .
H023 H 0.3823 0.7937 0.2817 0.228 Uiso 1 1 calc RD . .
O24 O 0.3385(7) 0.9235(5) 0.2922(4) 0.078(4) Uani 1 1 d D . .
C97 C 0.5139(14) 0.1385(9) 0.8841(6) 0.139(11) Uani 1 1 d D . .
H97A H 0.4749 0.1228 0.8651 0.166 Uiso 1 1 calc R . .
H97B H 0.5672 0.1516 0.8587 0.166 Uiso 1 1 calc R . .
Cl1 Cl 0.5364(5) 0.0621(4) 0.9319(2) 0.133(2) Uani 1 1 d DU . .
Cl2 Cl 0.4677(5) 0.2207(4) 0.9083(3) 0.136(2) Uani 1 1 d DU . .
C98 C 0.8680(8) 0.5453(9) 0.4224(5) 0.059(5) Uani 1 1 d D . .
H98A H 0.8687 0.5004 0.4516 0.070 Uiso 1 1 calc R . .
H98B H 0.9106 0.5798 0.4240 0.070 Uiso 1 1 calc R . .
Cl3 Cl 0.7676(3) 0.5942(3) 0.42984(19) 0.0814(15) Uani 1 1 d DU . .
Cl4 Cl 0.8957(3) 0.5137(3) 0.36270(17) 0.0804(15) Uani 1 1 d DU . .
C99 C 0.3292(14) 0.1426(12) 0.7849(8) 0.139(10) Uani 1 1 d D . .
H99A H 0.3854 0.1502 0.7614 0.167 Uiso 1 1 calc R . .
H99B H 0.3221 0.0866 0.7947 0.167 Uiso 1 1 calc R . .
Cl5 Cl 0.2504(4) 0.1882(4) 0.7525(3) 0.127(2) Uani 1 1 d DU . .
Cl6 Cl 0.3253(4) 0.1791(4) 0.8418(3) 0.133(2) Uani 1 1 d DU . .
C100 C 0.4915(14) 0.1276(8) 0.3879(6) 0.093(6) Uani 1 1 d D . .
H10C H 0.4336 0.1230 0.3829 0.111 Uiso 1 1 calc R . .
H10D H 0.5322 0.1230 0.3549 0.111 Uiso 1 1 calc R . .
Cl7 Cl 0.5158(4) 0.0568(4) 0.4376(2) 0.121(2) Uani 1 1 d DU . .
Cl8 Cl 0.4968(5) 0.2172(4) 0.4040(3) 0.158(3) Uani 1 1 d DU . .
C101 C 0.2125(9) 0.8673(8) 0.2282(5) 0.059(5) Uani 1 1 d D . .
H10E H 0.2576 0.8933 0.2360 0.071 Uiso 1 1 calc R . .
H10F H 0.2041 0.8187 0.2543 0.071 Uiso 1 1 calc R . .
Cl9 Cl 0.2448(4) 0.8464(3) 0.1661(2) 0.112(2) Uani 1 1 d DU . .
Cl10 Cl 0.1166(3) 0.9273(3) 0.2340(2) 0.1005(18) Uani 1 1 d DU . .
C102 C 0.1247(8) 0.4537(9) 0.0830(5) 0.054(4) Uani 1 1 d D . .
H10E H 0.0868 0.4152 0.0811 0.065 Uiso 1 1 calc R . .
H10F H 0.1243 0.4961 0.0522 0.065 Uiso 1 1 calc R . .
Cl11 Cl 0.2283(3) 0.4108(3) 0.0814(2) 0.0934(17) Uani 1 1 d DU . .
Cl12 Cl 0.0863(3) 0.4903(2) 0.14084(16) 0.0614(12) Uani 1 1 d DU . .
C103 C 0.2181(9) 0.8633(10) 0.7234(5) 0.081(6) Uani 1 1 d D . .
H10G H 0.2052 0.8227 0.7552 0.097 Uiso 1 1 calc R . .
H10H H 0.2482 0.9026 0.7319 0.097 Uiso 1 1 calc R . .
Cl13 Cl 0.1237(3) 0.9054(3) 0.70496(19) 0.0847(15) Uani 1 1 d DU . .
Cl14 Cl 0.2838(4) 0.8229(3) 0.6726(2) 0.1016(18) Uani 1 1 d DU . .
C104 C 0.3691(12) 0.1958(14) 0.2628(6) 0.136(10) Uani 1 1 d D . .
H10I H 0.4284 0.2001 0.2430 0.164 Uiso 1 1 calc R . .
H10J H 0.3577 0.1407 0.2719 0.164 Uiso 1 1 calc R . .
Cl15 Cl 0.2996(5) 0.2468(4) 0.2241(3) 0.139(2) Uani 1 1 d DU . .
Cl16 Cl 0.3570(8) 0.2321(8) 0.3209(5) 0.274(5) Uani 1 1 d DU . .

loop_
_atom_site_aniso_label
_atom_site_aniso_U_11
_atom_site_aniso_U_22
_atom_site_aniso_U_33
_atom_site_aniso_U_23
_atom_site_aniso_U_13
_atom_site_aniso_U_12
N1 0.061(9) 0.056(8) 0.022(6) -0.016(6) 0.021(6) -0.040(7)
C1 0.055(10) 0.040(8) 0.029(8) -0.008(7) 0.017(7) -0.017(8)
C2 0.031(8) 0.042(8) 0.035(8) -0.007(7) 0.001(7) -0.022(7)
C3 0.047(10) 0.023(8) 0.069(10) -0.012(7) 0.001(8) -0.013(7)
C4 0.067(12) 0.053(10) 0.057(10) 0.004(8) -0.020(9) -0.032(9)
C5 0.056(11) 0.037(8) 0.032(8) -0.017(7) 0.003(8) -0.009(8)
C6 0.083(14) 0.061(11) 0.049(10) 0.000(9) -0.006(10) -0.048(11)
C7 0.091(15) 0.088(14) 0.053(11) 0.004(10) -0.026(11) -0.041(12)
C8 0.150(19) 0.068(12) 0.043(10) 0.010(9) -0.032(11) -0.033(13)
C9 0.065(12) 0.089(13) 0.041(9) -0.014(9) 0.020(9) -0.041(10)
C10 0.16(2) 0.126(17) 0.053(11) -0.041(11) 0.029(13) -0.116(17)
C11 0.16(2) 0.17(2) 0.062(13) -0.029(14) 0.052(16) -0.12(2)
C12 0.038(15) 0.35(5) 0.30(4) -0.21(4) -0.03(2) 0.00(2)
C13 0.040(9) 0.038(8) 0.027(8) -0.007(6) 0.001(7) -0.011(7)
C14 0.067(12) 0.051(10) 0.035(9) -0.013(7) 0.009(8) -0.029(9)
C15 0.045(10) 0.056(10) 0.069(11) 0.006(9) -0.018(9) -0.009(8)
C16 0.062(12) 0.075(12) 0.059(11) -0.007(9) -0.018(9) 0.015(10)
N2 0.038(7) 0.024(6) 0.045(7) 0.004(5) -0.001(6) 0.003(5)
C17 0.038(9) 0.022(7) 0.071(10) 0.003(7) -0.007(8) 0.007(7)
C18 0.055(11) 0.030(9) 0.073(11) 0.009(8) 0.003(9) 0.002(8)
C19 0.045(10) 0.041(9) 0.083(12) 0.001(9) -0.003(9) -0.001(8)
C20 0.063(12) 0.044(10) 0.094(13) 0.015(9) 0.012(11) -0.001(9)
C21 0.029(8) 0.045(9) 0.045(9) -0.001(7) -0.014(7) 0.017(7)
C22 0.049(10) 0.035(8) 0.033(8) 0.003(7) -0.003(7) 0.002(7)
C23 0.041(10) 0.062(10) 0.062(11) -0.004(9) -0.023(8) -0.007(8)
C24 0.067(12) 0.059(11) 0.081(12) -0.012(9) -0.026(10) -0.022(9)
C25 0.033(9) 0.035(8) 0.048(9) 0.000(7) -0.007(7) 0.003(7)
C26 0.033(9) 0.040(8) 0.041(8) 0.005(7) -0.004(7) 0.002(7)
C27 0.051(10) 0.035(8) 0.036(8) 0.004(7) 0.008(8) -0.014(7)
C28 0.071(13) 0.069(12) 0.078(12) 0.014(10) -0.008(10) -0.023(10)
C29 0.032(9) 0.042(9) 0.045(9) 0.014(7) -0.005(7) -0.004(7)
C30 0.054(11) 0.060(10) 0.068(11) 0.017(9) -0.040(9) 0.010(9)
C31 0.063(12) 0.075(13) 0.077(13) 0.013(11) -0.045(10) 0.000(10)
C32 0.084(14) 0.062(12) 0.087(13) -0.003(10) -0.035(11) -0.010(10)
N3 0.039(7) 0.038(7) 0.031(6) -0.009(5) 0.003(6) 0.002(6)
C33 0.038(9) 0.040(8) 0.032(8) -0.019(7) 0.010(7) -0.006(7)
C34 0.067(11) 0.040(9) 0.045(9) -0.004(7) -0.014(8) -0.021(8)
C35 0.051(10) 0.045(9) 0.053(9) -0.014(8) -0.011(8) -0.001(8)
C36 0.066(12) 0.062(11) 0.068(11) 0.009(9) -0.011(10) -0.006(10)
C37 0.043(9) 0.026(8) 0.042(8) 0.007(6) 0.001(7) -0.008(7)
C38 0.051(10) 0.043(9) 0.041(9) -0.010(7) 0.004(8) -0.010(8)
C39 0.045(10) 0.026(8) 0.067(10) -0.005(7) 0.005(8) -0.005(7)
C40 0.085(13) 0.047(10) 0.065(11) 0.005(8) -0.011(10) -0.038(9)
C41 0.024(8) 0.043(8) 0.042(8) -0.010(7) -0.009(7) 0.006(7)
C42 0.027(8) 0.048(9) 0.037(8) -0.001(7) -0.007(7) -0.006(7)
C43 0.039(10) 0.043(9) 0.069(11) 0.005(8) -0.021(8) 0.006(7)
C44 0.044(10) 0.063(11) 0.090(13) 0.043(10) -0.033(10) -0.014(9)
C45 0.028(9) 0.048(9) 0.057(10) 0.003(8) 0.016(8) -0.002(7)
C46 0.119(17) 0.094(14) 0.066(12) -0.019(11) 0.056(12) -0.086(14)
C47 0.063(15) 0.077(16) 0.35(4) 0.12(2) -0.04(2) -0.035(13)
C48 0.37(7) 0.20(4) 0.38(6) 0.07(4) -0.18(5) -0.10(4)
N4 0.021(6) 0.039(6) 0.029(6) 0.011(5) -0.015(5) -0.004(5)
C49 0.023(8) 0.046(8) 0.025(7) 0.003(6) -0.005(6) -0.001(7)
C50 0.037(9) 0.055(10) 0.046(9) -0.017(8) 0.002(8) 0.001(8)
C51 0.051(10) 0.034(8) 0.070(11) -0.008(8) -0.013(9) 0.017(8)
C52 0.086(15) 0.068(12) 0.092(14) -0.025(11) 0.007(12) 0.035(11)
C53 0.034(9) 0.057(9) 0.033(8) 0.011(7) -0.006(7) -0.004(8)
C54 0.042(10) 0.068(10) 0.029(8) 0.010(7) -0.006(7) -0.010(8)
C55 0.066(12) 0.060(10) 0.055(10) 0.012(8) -0.024(9) -0.012(9)
C56 0.068(13) 0.082(13) 0.059(11) 0.006(9) -0.006(10) -0.038(11)
C57 0.020(8) 0.040(8) 0.048(9) -0.005(7) -0.017(7) -0.003(6)
C58 0.033(9) 0.053(9) 0.055(10) 0.016(8) -0.018(8) -0.014(8)
C59 0.027(9) 0.067(11) 0.113(15) 0.022(11) -0.023(10) -0.009(9)
C60 0.058(13) 0.071(13) 0.149(19) 0.056(13) -0.026(13) -0.018(11)
C61 0.025(8) 0.051(9) 0.039(8) -0.002(7) -0.014(7) 0.002(7)
C62 0.052(10) 0.051(10) 0.045(9) -0.013(8) -0.002(8) 0.017(8)
C63 0.050(11) 0.046(10) 0.119(16) -0.034(10) -0.022(11) 0.009(9)
C64 0.15(2) 0.108(19) 0.13(2) -0.030(15) 0.011(18) -0.035(18)
N5 0.031(7) 0.027(6) 0.056(8) -0.002(6) -0.003(6) 0.005(5)
C65 0.033(9) 0.027(8) 0.070(10) -0.001(7) 0.005(8) -0.001(7)
C66 0.078(14) 0.053(11) 0.090(13) 0.011(10) 0.016(11) -0.033(10)
C67 0.046(11) 0.049(11) 0.122(17) 0.007(11) -0.010(11) -0.009(9)
C68 0.103(19) 0.052(13) 0.20(3) -0.011(15) -0.021(19) -0.016(12)
C69 0.035(9) 0.032(8) 0.048(9) 0.000(7) -0.004(7) 0.004(7)
C70 0.032(9) 0.032(8) 0.051(9) -0.010(7) 0.008(7) -0.007(7)
C71 0.049(10) 0.039(9) 0.057(10) 0.007(8) -0.001(8) -0.002(8)
C72 0.062(12) 0.039(9) 0.087(13) 0.012(9) -0.004(10) -0.021(9)
C73 0.042(10) 0.041(9) 0.059(10) -0.003(8) 0.004(8) 0.012(8)
C74 0.073(13) 0.059(10) 0.057(11) -0.007(9) -0.028(10) 0.019(9)
C75 0.077(13) 0.075(13) 0.057(11) 0.009(10) -0.017(10) 0.008(11)
C76 0.128(19) 0.072(14) 0.119(17) -0.026(13) -0.075(15) 0.008(13)
C77 0.027(8) 0.037(8) 0.058(10) 0.002(7) -0.008(7) 0.002(7)
C78 0.032(9) 0.041(9) 0.066(10) -0.021(8) -0.007(8) -0.002(7)
C79 0.054(11) 0.061(10) 0.047(9) -0.007(8) -0.013(8) -0.015(9)
C80 0.070(12) 0.062(11) 0.061(11) -0.025(9) -0.004(10) -0.007(9)
N6 0.039(7) 0.050(7) 0.041(7) 0.005(6) -0.015(6) -0.012(6)
C81 0.035(9) 0.053(9) 0.045(9) -0.009(7) -0.012(7) 0.000(7)
C82 0.030(9) 0.057(10) 0.058(10) 0.010(8) 0.001(8) -0.012(8)
C83 0.035(10) 0.060(11) 0.115(15) 0.037(11) -0.020(10) -0.002(9)
C84 0.068(14) 0.074(14) 0.21(3) 0.018(16) -0.078(17) 0.004(12)
C85 0.034(9) 0.039(8) 0.052(9) -0.002(7) -0.020(7) 0.003(7)
C86 0.047(10) 0.055(10) 0.059(10) -0.021(8) -0.024(8) 0.009(8)
C87 0.039(10) 0.055(10) 0.081(12) -0.016(9) -0.023(9) -0.001(8)
C88 0.086(15) 0.070(12) 0.092(14) -0.049(11) 0.026(12) 0.008(11)
C89 0.049(11) 0.081(12) 0.039(9) 0.025(8) -0.012(8) -0.009(9)
C90 0.076(15) 0.18(2) 0.119(17) 0.118(17) -0.052(13) -0.081(16)
C91 0.074(18) 0.25(3) 0.17(3) 0.14(3) -0.053(18) -0.05(2)
C92 0.24(4) 0.32(5) 0.072(18) -0.04(2) -0.02(2) 0.17(4)
C93 0.085(13) 0.052(10) 0.051(10) -0.032(8) -0.031(9) -0.005(9)
C94 0.111(17) 0.076(13) 0.078(13) -0.015(11) -0.041(12) 0.045(12)
C95 0.15(2) 0.073(14) 0.108(18) -0.008(14) -0.041(17) 0.014(15)
C96 0.23(3) 0.090(17) 0.12(2) -0.029(16) 0.04(2) 0.043(19)
P1 0.034(2) 0.0242(19) 0.034(2) 0.0000(16) -0.0043(18) -0.0082(17)
O1 0.065(7) 0.023(5) 0.059(6) -0.005(5) 0.030(6) -0.012(5)
O2 0.050(7) 0.058(6) 0.044(6) 0.021(5) -0.024(5) -0.023(5)
O3 0.052(6) 0.041(5) 0.034(5) 0.019(4) -0.022(5) -0.028(5)
O4 0.038(6) 0.015(4) 0.046(5) -0.001(4) 0.004(5) -0.006(4)
P2 0.028(2) 0.0241(19) 0.043(2) -0.0015(17) -0.0065(18) -0.0088(16)
O5 0.077(8) 0.077(8) 0.056(7) 0.023(6) -0.042(6) -0.050(7)
O6 0.025(6) 0.033(5) 0.104(8) -0.026(5) 0.000(6) -0.004(4)
O7 0.030(6) 0.027(5) 0.063(7) -0.018(5) 0.015(5) -0.005(4)
O8 0.028(5) 0.037(5) 0.031(5) 0.000(4) -0.007(4) -0.018(4)
P3 0.027(2) 0.0211(19) 0.033(2) 0.0009(16) -0.0026(17) -0.0086(16)
O9 0.051(7) 0.052(6) 0.028(5) 0.011(4) -0.016(5) -0.016(5)
O10 0.045(6) 0.030(5) 0.057(6) 0.000(5) 0.016(5) 0.000(5)
O11 0.043(6) 0.011(4) 0.049(6) -0.001(4) 0.006(5) -0.002(4)
O12 0.036(6) 0.053(6) 0.034(5) 0.002(4) -0.018(4) -0.020(5)
P4 0.024(2) 0.028(2) 0.034(2) 0.0032(16) -0.0042(17) -0.0100(16)
O13 0.041(6) 0.056(6) 0.044(6) 0.013(5) -0.020(5) -0.024(5)
O14 0.028(5) 0.043(6) 0.028(5) 0.005(4) -0.004(4) -0.013(4)
O15 0.033(6) 0.033(5) 0.049(6) -0.013(4) 0.002(5) -0.002(4)
O16 0.033(6) 0.029(5) 0.067(7) -0.008(5) 0.004(5) -0.007(4)
P5 0.035(3) 0.059(3) 0.059(3) 0.016(2) -0.020(2) -0.026(2)
O17 0.048(7) 0.042(6) 0.065(7) 0.001(5) -0.008(5) -0.020(5)
O18 0.025(6) 0.077(9) 0.154(12) -0.002(8) 0.017(7) 0.006(6)
O19 0.060(7) 0.087(8) 0.045(6) 0.017(6) -0.023(6) -0.024(6)
O20 0.120(12) 0.193(14) 0.088(9) 0.083(10) -0.071(9) -0.127(11)
P6 0.049(3) 0.106(4) 0.068(3) 0.043(3) -0.036(3) -0.060(3)
O21 0.060(7) 0.093(8) 0.051(6) 0.029(6) -0.026(6) -0.051(7)
O22 0.109(6) 0.121(6) 0.105(6) -0.006(4) -0.027(4) -0.022(4)
O23 0.036(8) 0.129(13) 0.217(17) 0.065(12) 0.040(10) -0.016(8)
O24 0.125(12) 0.044(6) 0.060(7) -0.020(6) 0.014(7) -0.036(7)
C97 0.089(17) 0.26(3) 0.069(14) -0.057(18) -0.037(13) 0.063(19)
Cl1 0.154(4) 0.150(4) 0.106(4) -0.025(3) -0.042(3) -0.026(3)
Cl2 0.133(4) 0.167(4) 0.124(4) -0.063(3) -0.033(3) 0.001(3)
C98 0.046(10) 0.089(12) 0.036(9) 0.000(8) -0.012(8) 0.000(9)
Cl3 0.065(3) 0.076(3) 0.097(3) -0.021(2) -0.001(2) -0.001(2)
Cl4 0.090(3) 0.088(3) 0.066(3) -0.034(2) -0.010(2) 0.003(2)
C99 0.16(2) 0.132(19) 0.18(2) -0.085(18) -0.14(2) 0.071(17)
Cl5 0.123(4) 0.130(4) 0.134(4) -0.014(3) -0.051(3) -0.003(3)
Cl6 0.133(4) 0.140(4) 0.143(4) -0.055(3) -0.052(3) 0.020(3)
C100 0.118(18) 0.078(14) 0.095(15) -0.043(12) -0.026(13) -0.004(12)
Cl7 0.140(4) 0.119(4) 0.110(4) -0.022(3) -0.032(3) -0.021(3)
Cl8 0.188(5) 0.151(4) 0.145(4) -0.041(4) -0.057(4) 0.006(4)
C101 0.069(12) 0.055(10) 0.054(10) 0.003(8) -0.031(9) 0.002(9)
Cl9 0.138(4) 0.115(3) 0.092(3) -0.024(3) -0.022(3) -0.035(3)
Cl10 0.078(3) 0.094(3) 0.112(3) 0.024(3) -0.024(3) -0.012(3)
C102 0.047(10) 0.078(11) 0.043(9) -0.014(8) -0.018(8) -0.004(9)
Cl11 0.082(3) 0.092(3) 0.100(3) -0.024(3) -0.003(3) -0.001(3)
Cl12 0.057(2) 0.063(2) 0.063(2) -0.0189(19) -0.001(2) -0.009(2)
C103 0.100(16) 0.092(14) 0.051(11) 0.023(10) -0.045(11) -0.019(12)
Cl13 0.087(3) 0.077(3) 0.085(3) 0.001(2) -0.026(2) 0.001(2)
Cl14 0.092(3) 0.106(3) 0.112(3) -0.025(3) -0.029(3) -0.010(3)
C104 0.077(16) 0.29(3) 0.058(13) -0.067(17) -0.008(12) -0.006(19)
Cl15 0.125(4) 0.146(4) 0.144(4) -0.034(3) -0.021(3) -0.007(3)
Cl16 0.257(7) 0.358(7) 0.259(6) -0.167(5) -0.071(4) 0.006(5)

loop_
_atom_type_symbol
_atom_type_description
_atom_type_scat_dispersion_real
_atom_type_scat_dispersion_imag
_atom_type_scat_source
C C 0.0033 0.0016 'International Tables Vol C Tables 4.2.6.8 and 6.1.1.4'
H H 0.0000 0.0000 'International Tables Vol C Tables 4.2.6.8 and 6.1.1.4'
N N 0.0061 0.0033 'International Tables Vol C Tables 4.2.6.8 and 6.1.1.4'
O O 0.0106 0.0060 'International Tables Vol C Tables 4.2.6.8 and 6.1.1.4'
P P 0.1023 0.0942 'International Tables Vol C Tables 4.2.6.8 and 6.1.1.4'
Cl Cl 0.1484 0.1585 'International Tables Vol C Tables 4.2.6.8 and 6.1.1.4'

loop_
_geom_angle_atom_site_label_1
_geom_angle_atom_site_label_2
_geom_angle_atom_site_label_3
_geom_angle
_geom_angle_site_symmetry_1
_geom_angle_site_symmetry_3
C13 N1 C9 111.0(9) . .
C13 N1 C5 109.2(9) . .
C9 N1 C5 108.4(10) . .
C13 N1 C1 112.6(9) . .
C9 N1 C1 106.4(9) . .
C5 N1 C1 109.1(9) . .
C2 C1 N1 113.2(9) . .
C1 C2 C3 109.5(9) . .
C4 C3 C2 111.6(10) . .
C6 C5 N1 118.0(10) . .
C5 C6 C7 113.9(12) . .
C6 C7 C8 115.1(13) . .
N1 C9 C10 115.6(11) . .
C11 C10 C9 111.3(14) . .
C12 C11 C10 114.5(17) . .
N1 C13 C14 118.9(10) . .
C13 C14 C15 110.9(10) . .
C16 C15 C14 111.5(12) . .
C29 N2 C25 111.4(9) . .
C29 N2 C21 106.4(9) . .
C25 N2 C21 111.1(9) . .
C29 N2 C17 109.9(9) . .
C25 N2 C17 107.1(8) . .
C21 N2 C17 111.0(9) . .
C18 C17 N2 115.0(9) . .
C17 C18 C19 109.4(10) . .
C20 C19 C18 111.9(11) . .
C22 C21 N2 116.2(10) . .
C21 C22 C23 109.4(10) . .
C24 C23 C22 111.1(12) . .
N2 C25 C26 116.3(9) . .
C25 C26 C27 109.8(9) . .
C28 C27 C26 111.7(11) . .
N2 C29 C30 117.1(11) . .
C29 C30 C31 111.2(11) . .
C32 C31 C30 113.9(13) . .
C41 N3 C45 110.7(9) . .
C41 N3 C37 111.3(9) . .
C45 N3 C37 107.7(8) . .
C41 N3 C33 107.1(8) . .
C45 N3 C33 110.3(9) . .
C37 N3 C33 109.7(9) . .
C34 C33 N3 115.8(9) . .
C33 C34 C35 110.7(11) . .
C36 C35 C34 112.7(11) . .
C38 C37 N3 115.3(9) . .
C37 C38 C39 110.1(10) . .
C38 C39 C40 111.3(10) . .
N3 C41 C42 117.8(9) . .
C43 C42 C41 110.3(10) . .
C44 C43 C42 113.4(12) . .
C46 C45 N3 117.9(11) . .
C45 C46 C47 110.9(13) . .
C48 C47 C46 113(2) . .
C57 N4 C61 111.5(9) . .
C57 N4 C53 107.0(8) . .
C61 N4 C53 112.2(9) . .
C57 N4 C49 111.0(8) . .
C61 N4 C49 104.1(8) . .
C53 N4 C49 111.1(9) . .
C50 C49 N4 115.0(9) . .
C49 C50 C51 108.2(10) . .
C52 C51 C50 112.2(12) . .
C54 C53 N4 116.3(9) . .
C53 C54 C55 108.6(10) . .
C56 C55 C54 114.8(11) . .
C58 C57 N4 117.1(9) . .
C57 C58 C59 110.6(10) . .
C60 C59 C58 111.9(12) . .
C62 C61 N4 116.3(10) . .
C61 C62 C63 107.6(11) . .
C64 C63 C62 112.4(14) . .
C77 N5 C73 107.3(9) . .
C77 N5 C69 111.4(9) . .
C73 N5 C69 110.7(9) . .
C77 N5 C65 110.8(9) . .
C73 N5 C65 109.8(9) . .
C69 N5 C65 106.8(8) . .
C66 C65 N5 114.3(10) . .
C65 C66 C67 110.2(12) . .
C68 C67 C66 108.5(14) . .
C70 C69 N5 116.7(9) . .
C69 C70 C71 110.1(9) . .
C70 C71 C72 110.0(11) . .
N5 C73 C74 115.9(10) . .
C75 C74 C73 110.8(12) . .
C76 C75 C74 111.1(13) . .
N5 C77 C78 117.2(10) . .
C77 C78 C79 109.3(10) . .
C80 C79 C78 112.9(12) . .
C93 N6 C89 113.8(10) . .
C93 N6 C85 106.6(9) . .
C89 N6 C85 110.9(10) . .
C93 N6 C81 110.6(9) . .
C89 N6 C81 104.4(8) . .
C85 N6 C81 110.7(9) . .
C82 C81 N6 114.4(9) . .
C81 C82 C83 106.8(10) . .
C84 C83 C82 112.5(13) . .
C86 C85 N6 116.5(10) . .
C85 C86 C87 107.4(10) . .
C88 C87 C86 111.8(12) . .
C90 C89 N6 113.9(10) . .
C91 C90 C89 112.3(14) . .
C92 C91 C90 111(2) . .
C94 C93 N6 116.1(11) . .
C93 C94 C95 111.5(13) . .
C96 C95 C94 107.7(15) . .
O1 P1 O3 114.5(5) . .
O1 P1 O2 110.3(6) . .
O3 P1 O2 109.1(4) . .
O1 P1 O4 108.5(4) . .
O3 P1 O4 108.7(5) . .
O2 P1 O4 105.3(5) . .
O5 P2 O6 113.3(6) . .
O5 P2 O7 108.8(6) . .
O6 P2 O7 110.0(5) . .
O5 P2 O8 109.4(5) . .
O6 P2 O8 108.1(5) . .
O7 P2 O8 107.0(5) . .
O10 P3 O12 113.5(5) . .
O10 P3 O11 109.6(4) . .
O12 P3 O11 109.6(5) . .
O10 P3 O9 110.1(5) . .
O12 P3 O9 108.4(4) . .
O11 P3 O9 105.3(5) . .
O15 P4 O13 113.7(5) . .
O15 P4 O16 109.8(4) . .
O13 P4 O16 109.5(5) . .
O15 P4 O14 109.9(5) . .
O13 P4 O14 109.4(4) . .
O16 P4 O14 104.1(5) . .
O18 P5 O19 115.2(7) . .
O18 P5 O20 106.8(8) . .
O19 P5 O20 109.3(5) . .
O18 P5 O17 108.8(5) . .
O19 P5 O17 108.1(6) . .
O20 P5 O17 108.4(7) . .
O21 P6 O24 112.6(7) . .
O21 P6 O22 108.2(6) . .
O24 P6 O22 118.5(8) . .
O21 P6 O23 107.9(8) . .
O24 P6 O23 108.8(6) . .
O22 P6 O23 99.6(8) . .
Cl1 C97 Cl2 113.6(9) . .
Cl3 C98 Cl4 111.4(7) . .
Cl5 C99 Cl6 110.9(10) . .
Cl7 C100 Cl8 108.5(9) . .
Cl9 C101 Cl10 111.7(8) . .
Cl11 C102 Cl12 110.9(7) . .
Cl13 C103 Cl14 110.4(8) . .
Cl15 C104 Cl16 110.6(11) . .

loop_
_geom_bond_atom_site_label_1
_geom_bond_atom_site_label_2
_geom_bond_distance
_geom_bond_site_symmetry_2
N1 C13 1.491(12) .
N1 C9 1.526(12) .
N1 C5 1.532(13) .
N1 C1 1.541(12) .
C1 C2 1.503(12) .
C2 C3 1.544(13) .
C3 C4 1.529(14) .
C5 C6 1.484(14) .
C6 C7 1.502(15) .
C7 C8 1.523(15) .
C9 C10 1.544(15) .
C10 C11 1.494(15) .
C11 C12 1.417(18) .
C13 C14 1.505(14) .
C14 C15 1.544(14) .
C15 C16 1.506(15) .
N2 C29 1.507(12) .
N2 C25 1.519(12) .
N2 C21 1.535(12) .
N2 C17 1.541(12) .
C17 C18 1.506(14) .
C18 C19 1.543(14) .
C19 C20 1.498(15) .
C21 C22 1.510(13) .
C22 C23 1.532(14) .
C23 C24 1.528(14) .
C25 C26 1.538(13) .
C26 C27 1.537(13) .
C27 C28 1.477(14) .
C29 C30 1.508(13) .
C30 C31 1.525(15) .
C31 C32 1.490(15) .
N3 C41 1.503(12) .
N3 C45 1.515(12) .
N3 C37 1.538(12) .
N3 C33 1.540(12) .
C33 C34 1.501(13) .
C34 C35 1.533(14) .
C35 C36 1.483(14) .
C37 C38 1.496(13) .
C38 C39 1.528(13) .
C39 C40 1.527(14) .
C41 C42 1.534(13) .
C42 C43 1.504(14) .
C43 C44 1.497(14) .
C45 C46 1.465(14) .
C46 C47 1.573(17) .
C47 C48 1.443(18) .
N4 C57 1.521(11) .
N4 C61 1.525(12) .
N4 C53 1.526(11) .
N4 C49 1.544(12) .
C49 C50 1.506(13) .
C50 C51 1.536(14) .
C51 C52 1.495(15) .
C53 C54 1.490(13) .
C54 C55 1.520(13) .
C55 C56 1.501(14) .
C57 C58 1.522(13) .
C58 C59 1.528(14) .
C59 C60 1.457(15) .
C61 C62 1.494(14) .
C62 C63 1.535(15) .
C63 C64 1.460(16) .
N5 C77 1.505(12) .
N5 C73 1.511(12) .
N5 C69 1.533(12) .
N5 C65 1.543(12) .
C65 C66 1.514(14) .
C66 C67 1.539(14) .
C67 C68 1.464(17) .
C69 C70 1.494(12) .
C70 C71 1.517(13) .
C71 C72 1.516(13) .
C73 C74 1.538(14) .
C74 C75 1.518(15) .
C75 C76 1.452(15) .
C77 C78 1.518(13) .
C78 C79 1.526(14) .
C79 C80 1.508(14) .
N6 C93 1.523(13) .
N6 C89 1.530(12) .
N6 C85 1.532(12) .
N6 C81 1.552(12) .
C81 C82 1.529(13) .
C82 C83 1.542(15) .
C83 C84 1.476(16) .
C85 C86 1.508(13) .
C86 C87 1.536(14) .
C87 C88 1.518(14) .
C89 C90 1.522(15) .
C90 C91 1.497(16) .
C91 C92 1.384(18) .
C93 C94 1.499(15) .
C94 C95 1.553(16) .
C95 C96 1.526(17) .
P1 O1 1.508(8) .
P1 O3 1.520(7) .
P1 O2 1.549(8) .
P1 O4 1.558(7) .
P2 O5 1.502(8) .
P2 O6 1.510(8) .
P2 O7 1.549(7) .
P2 O8 1.562(7) .
P3 O10 1.500(8) .
P3 O12 1.519(7) .
P3 O11 1.548(7) .
P3 O9 1.555(8) .
P4 O15 1.505(8) .
P4 O13 1.513(8) .
P4 O16 1.545(8) .
P4 O14 1.570(7) .
P5 O18 1.477(10) .
P5 O19 1.522(8) .
P5 O20 1.526(10) .
P5 O17 1.545(9) .
P6 O21 1.495(8) .
P6 O24 1.495(10) .
P6 O22 1.516(11) .
P6 O23 1.550(12) .
C97 Cl1 1.719(13) .
C97 Cl2 1.748(13) .
C98 Cl3 1.741(12) .
C98 Cl4 1.752(12) .
C99 Cl5 1.724(14) .
C99 Cl6 1.764(15) .
C100 Cl7 1.703(14) .
C100 Cl8 1.760(13) .
C101 Cl9 1.733(12) .
C101 Cl10 1.773(12) .
C102 Cl11 1.752(12) .
C102 Cl12 1.763(12) .
C103 Cl13 1.742(13) .
C103 Cl14 1.758(13) .
C104 Cl15 1.740(15) .
C104 Cl16 1.769(15) .

loop_
_geom_hbond_atom_site_label_D
_geom_hbond_atom_site_label_H
_geom_hbond_atom_site_label_A
_geom_hbond_distance_DH
_geom_hbond_distance_HA
_geom_hbond_distance_DA
_geom_hbond_angle_DHA
_geom_hbond_site_symmetry_A
O2 H02 O5 0.84 1.70 2.507(11) 160.4 .
O4 H04 O1 0.84 1.66 2.484(10) 167.6 2_566
O7 H07 O24 0.84 1.70 2.518(10) 162.7 .
O8 H08 O3 0.84 1.71 2.525(9) 163.5 .
O9 H09 O13 0.84 1.74 2.565(11) 165.6 .
O11 H011 O10 0.84 1.71 2.521(10) 161.6 2_765
O14 H014 O12 0.84 1.73 2.548(8) 165.1 .
O16 H016 O18 0.84 1.78 2.532(13) 147.4 .
O17 H017 O15 0.84 1.72 2.544(9) 167.3 .
O20 H020 O21 0.84 1.68 2.448(12) 150.2 1_545
O22 H022 O19 0.84 2.43 2.639(16) 95.2 1_565
O23 H023 O6 0.84 1.70 2.455(14) 148.5 .
